data_2105755
loop_
_publ_author_name
'Sanphui, Palash'
'Rajput, Lalit'

_publ_section_title
;
 Tuning solubility and stability of hydrochlorothiazide co-crystals
;
_journal_coeditor_code BI5011
_journal_issue 1
_journal_name_full 'Acta Crystallographica Section B'
_journal_page_first 81
_journal_page_last 90
_journal_paper_doi 10.1107/S2052520613026917
_journal_volume 70
_journal_year 2014
_chemical_formula_moiety '2(C7 H8 Cl N3 O4 S2), C4 H8 N2 O2'
_chemical_formula_sum 'C18 H24 Cl2 N8 O10 S4'
_chemical_formula_weight 711.60
_chemical_melting_point 508.1
_space_group_IT_number 15
_symmetry_cell_setting monoclinic
_symmetry_space_group_name_Hall '-C 2yc'
_symmetry_space_group_name_H-M 'C 1 2/c 1'
_atom_sites_solution_hydrogens geom
_atom_sites_solution_primary direct
_atom_sites_solution_secondary difmap
_audit_creation_method SHELXL-97
_cell_angle_alpha 90.00
_cell_angle_beta 96.459(4)
_cell_angle_gamma 90.00
_cell_formula_units_Z 4
_cell_length_a 17.857(7)
_cell_length_b 10.363(4)
_cell_length_c 14.548(5)
_cell_measurement_reflns_used 3807
_cell_measurement_temperature 150(2)
_cell_measurement_theta_max 27.5
_cell_measurement_theta_min 2.3
_cell_volume 2675.0(17)
_computing_cell_refinement CrystalClear
_computing_data_collection 'CrystalClear (Rigaku, 2009)'
_computing_data_reduction CrystalClear
_computing_molecular_graphics 'XSEED (Barbour, 2001)'
_computing_publication_material 'PLATON (Spek, 2009)'
_computing_structure_refinement 'SHELXL-97 (Sheldrick, 2008)'
_computing_structure_solution 'SHELXS-97 (Sheldrick, 2008)'
_diffrn_ambient_temperature 150(2)
_diffrn_measured_fraction_theta_full 0.994
_diffrn_measured_fraction_theta_max 0.994
_diffrn_measurement_device_type 'Rigaku XtaLAB mini'
_diffrn_measurement_method \w-scans
_diffrn_radiation_monochromator graphite
_diffrn_radiation_source 'fine-focus sealed tube'
_diffrn_radiation_type MoK\a
_diffrn_radiation_wavelength 0.71073
_diffrn_reflns_av_R_equivalents 0.0564
_diffrn_reflns_av_sigmaI/netI 0.0304
_diffrn_reflns_limit_h_max 23
_diffrn_reflns_limit_h_min -23
_diffrn_reflns_limit_k_max 13
_diffrn_reflns_limit_k_min -13
_diffrn_reflns_limit_l_max 18
_diffrn_reflns_limit_l_min -18
_diffrn_reflns_number 13760
_diffrn_reflns_theta_full 27.51
_diffrn_reflns_theta_max 27.51
_diffrn_reflns_theta_min 2.28
_diffrn_standards_number 0
_exptl_absorpt_coefficient_mu 0.626
_exptl_absorpt_correction_T_max 1.000
_exptl_absorpt_correction_T_min 0.915
_exptl_absorpt_correction_type multi-scan
_exptl_absorpt_process_details 'SADABS (Sheldrick, 2008)'
_exptl_crystal_colour colourless
_exptl_crystal_density_diffrn 1.767
_exptl_crystal_density_method 'not measured'
_exptl_crystal_description block
_exptl_crystal_F_000 1464
_exptl_crystal_size_max 0.20
_exptl_crystal_size_mid 0.20
_exptl_crystal_size_min 0.20
_refine_diff_density_max 0.375
_refine_diff_density_min -0.500
_refine_ls_extinction_method none
_refine_ls_goodness_of_fit_ref 1.092
_refine_ls_hydrogen_treatment mixed
_refine_ls_matrix_type full
_refine_ls_number_parameters 214
_refine_ls_number_reflns 3066
_refine_ls_number_restraints 0
_refine_ls_restrained_S_all 1.092
_refine_ls_R_factor_all 0.0286
_refine_ls_R_factor_gt 0.0275
_refine_ls_shift/su_max 0.001
_refine_ls_shift/su_mean 0.000
_refine_ls_structure_factor_coef Fsqd
_refine_ls_weighting_details 'calc w=1/[\s^2^(Fo^2^)+(0.0301P)^2^+3.6288P] where P=(Fo^2^+2Fc^2^)/3'
_refine_ls_weighting_scheme calc
_refine_ls_wR_factor_gt 0.0744
_refine_ls_wR_factor_ref 0.0753
_reflns_number_gt 2952
_reflns_number_total 3066
_reflns_threshold_expression I>2\s(I)
_cod_data_source_file bi5011sup1.cif
_cod_data_source_block HCT-SAM
_cod_original_sg_symbol_H-M 'C 2/c'
_cod_database_code 2105755

loop_
_symmetry_equiv_pos_as_xyz
'x, y, z'
'-x, y, -z+1/2'
'x+1/2, y+1/2, z'
'-x+1/2, y+1/2, -z+1/2'
'-x, -y, -z'
'x, -y, z-1/2'
'-x+1/2, -y+1/2, -z'
'x+1/2, -y+1/2, z-1/2'

loop_
_atom_site_type_symbol
_atom_site_label
_atom_site_fract_x
_atom_site_fract_y
_atom_site_fract_z
_atom_site_U_iso_or_equiv
_atom_site_adp_type
_atom_site_calc_flag
_atom_site_refinement_flags
_atom_site_occupancy
_atom_site_symmetry_multiplicity
O O5 0.58958(6) 0.73979(11) 0.23837(7) 0.0188(2) Uani d . 1 1
N N4 0.62805(8) 0.81035(14) 0.38288(9) 0.0205(3) Uani d . 1 1
C C8 0.58360(8) 0.81627(14) 0.30324(10) 0.0137(3) Uani d . 1 1
C C9 0.52549(8) 0.92315(14) 0.29545(9) 0.0143(3) Uani d . 1 1
H H9A 0.5513 1.0055 0.3024 0.017 Uiso calc R 1 1
H H9B 0.4946 0.9149 0.3459 0.017 Uiso calc R 1 1
H H4A 0.6641(12) 0.757(2) 0.3882(15) 0.027(5) Uiso d . 1 1
H H4B 0.6253(12) 0.869(2) 0.4228(15) 0.028(5) Uiso d . 1 1
H H3A 0.2981(12) 0.270(2) -0.0766(14) 0.024(5) Uiso d . 1 1
H H1N 0.6185(12) 0.559(2) 0.2115(15) 0.030(5) Uiso d . 1 1
H H3B 0.3582(13) 0.219(2) -0.1256(17) 0.035(6) Uiso d . 1 1
H H2 0.6921(12) 0.281(2) 0.2910(16) 0.032(6) Uiso d . 1 1
S S1 0.371906(17) 0.16424(3) 0.01623(2) 0.01135(10) Uani d . 1 1
S S2 0.663071(18) 0.20174(3) 0.15605(2) 0.01254(10) Uani d . 1 1
Cl Cl1 0.350346(19) 0.47281(4) 0.06027(3) 0.01974(10) Uani d . 1 1
O O2 0.31583(5) 0.16662(11) 0.08070(7) 0.0160(2) Uani d . 1 1
O O3 0.70777(6) 0.20209(12) 0.07987(7) 0.0198(2) Uani d . 1 1
O O1 0.40726(5) 0.04300(10) -0.00025(7) 0.0157(2) Uani d . 1 1
C C4 0.49658(8) 0.46935(14) 0.12677(10) 0.0159(3) Uani d . 1 1
H H4 0.4890 0.5554 0.1412 0.019 Uiso calc R 1 1
N N2 0.70431(7) 0.29655(13) 0.23594(9) 0.0168(3) Uani d . 1 1
C C1 0.51720(7) 0.21110(14) 0.08139(9) 0.0124(3) Uani d . 1 1
H H1 0.5244 0.1251 0.0663 0.015 Uiso calc R 1 1
O O4 0.64833(6) 0.08112(11) 0.19855(8) 0.0191(2) Uani d . 1 1
N N3 0.33254(7) 0.21774(14) -0.07964(9) 0.0170(3) Uani d . 1 1
C C3 0.43754(8) 0.39759(14) 0.08455(10) 0.0143(3) Uani d . 1 1
C C2 0.44638(7) 0.26692(13) 0.06101(9) 0.0125(3) Uani d . 1 1
N N1 0.62632(7) 0.48267(13) 0.19294(10) 0.0192(3) Uani d . 1 1
C C5 0.56895(8) 0.41299(14) 0.14843(10) 0.0141(3) Uani d . 1 1
C C6 0.57733(7) 0.28248(14) 0.12399(9) 0.0121(3) Uani d . 1 1
C C7 0.70280(8) 0.43225(16) 0.20784(11) 0.0204(3) Uani d . 1 1
H H7A 0.7318 0.4829 0.2553 0.024 Uiso calc R 1 1
H H7B 0.7263 0.4408 0.1512 0.024 Uiso calc R 1 1

loop_
_atom_site_aniso_label
_atom_site_aniso_U_11
_atom_site_aniso_U_22
_atom_site_aniso_U_33
_atom_site_aniso_U_12
_atom_site_aniso_U_13
_atom_site_aniso_U_23
O5 0.0214(5) 0.0175(5) 0.0178(5) 0.0029(4) 0.0042(4) -0.0039(4)
N4 0.0205(6) 0.0220(7) 0.0179(6) 0.0063(5) -0.0015(5) -0.0024(5)
C8 0.0134(6) 0.0136(7) 0.0146(6) -0.0020(5) 0.0042(5) 0.0012(5)
C9 0.0150(6) 0.0119(7) 0.0160(7) 0.0002(5) 0.0022(5) -0.0022(5)
S1 0.00894(15) 0.01345(18) 0.01141(17) 0.00104(11) 0.00015(12) -0.00080(11)
S2 0.00868(16) 0.01553(18) 0.01312(17) 0.00032(11) -0.00003(12) -0.00045(12)
Cl1 0.01550(17) 0.01712(19) 0.0258(2) 0.00725(12) -0.00091(13) -0.00194(13)
O2 0.0121(5) 0.0218(6) 0.0148(5) 0.0003(4) 0.0040(4) 0.0004(4)
O3 0.0131(5) 0.0300(6) 0.0166(5) 0.0000(4) 0.0034(4) -0.0031(4)
O1 0.0132(5) 0.0138(5) 0.0197(5) 0.0009(4) 0.0000(4) -0.0035(4)
C4 0.0182(7) 0.0109(7) 0.0189(7) 0.0016(5) 0.0026(5) -0.0019(5)
N2 0.0142(6) 0.0217(7) 0.0137(6) -0.0020(5) -0.0022(5) -0.0022(5)
C1 0.0122(6) 0.0122(6) 0.0128(6) 0.0009(5) 0.0014(5) -0.0004(5)
O4 0.0160(5) 0.0172(5) 0.0234(5) 0.0007(4) -0.0014(4) 0.0045(4)
N3 0.0133(6) 0.0254(7) 0.0121(6) 0.0066(5) 0.0008(5) 0.0009(5)
C3 0.0130(6) 0.0147(7) 0.0150(6) 0.0047(5) 0.0013(5) 0.0008(5)
C2 0.0111(6) 0.0131(7) 0.0128(6) 0.0000(5) 0.0001(5) -0.0009(5)
N1 0.0166(6) 0.0144(7) 0.0260(7) -0.0024(5) 0.0002(5) -0.0064(5)
C5 0.0146(6) 0.0139(7) 0.0138(6) -0.0022(5) 0.0020(5) -0.0009(5)
C6 0.0100(6) 0.0138(7) 0.0126(6) 0.0008(5) 0.0012(5) 0.0005(5)
C7 0.0146(7) 0.0201(8) 0.0260(8) -0.0055(6) 0.0003(6) -0.0041(6)

loop_
_atom_type_symbol
_atom_type_description
_atom_type_scat_dispersion_real
_atom_type_scat_dispersion_imag
_atom_type_scat_source
C C 0.0033 0.0016 'International Tables Vol C Tables 4.2.6.8 and 6.1.1.4'
H H 0.0000 0.0000 'International Tables Vol C Tables 4.2.6.8 and 6.1.1.4'
N N 0.0061 0.0033 'International Tables Vol C Tables 4.2.6.8 and 6.1.1.4'
O O 0.0106 0.0060 'International Tables Vol C Tables 4.2.6.8 and 6.1.1.4'
S S 0.1246 0.1234 'International Tables Vol C Tables 4.2.6.8 and 6.1.1.4'
Cl Cl 0.1484 0.1585 'International Tables Vol C Tables 4.2.6.8 and 6.1.1.4'

loop_
_geom_angle_atom_site_label_1
_geom_angle_atom_site_label_2
_geom_angle_atom_site_label_3
_geom_angle_site_symmetry_1
_geom_angle_site_symmetry_3
_geom_angle
C8 N4 H4A . . 118.9(14)
C8 N4 H4B . . 119.2(14)
H4A N4 H4B . . 121(2)
O5 C8 N4 . . 122.47(14)
O5 C8 C9 . . 121.68(13)
N4 C8 C9 . . 115.85(13)
C8 C9 C9 . 2_655 113.83(11)
C8 C9 H9A . . 108.8
C9 C9 H9A 2_655 . 108.8
C8 C9 H9B . . 108.8
C9 C9 H9B 2_655 . 108.8
H9A C9 H9B . . 107.7
O1 S1 O2 . . 118.13(6)
O1 S1 N3 . . 108.52(7)
O2 S1 N3 . . 107.02(7)
O1 S1 C2 . . 105.12(7)
O2 S1 C2 . . 107.30(7)
N3 S1 C2 . . 110.69(7)
O4 S2 O3 . . 118.71(7)
O4 S2 N2 . . 107.94(7)
O3 S2 N2 . . 107.60(7)
O4 S2 C6 . . 109.42(7)
O3 S2 C6 . . 109.66(7)
N2 S2 C6 . . 102.22(7)
C3 C4 C5 . . 120.57(13)
C3 C4 H4 . . 119.7
C5 C4 H4 . . 119.7
C7 N2 S2 . . 112.74(10)
C7 N2 H2 . . 116.2(15)
S2 N2 H2 . . 113.7(15)
C6 C1 C2 . . 120.74(13)
C6 C1 H1 . . 119.6
C2 C1 H1 . . 119.6
S1 N3 H3A . . 116.2(14)
S1 N3 H3B . . 118.0(15)
H3A N3 H3B . . 120(2)
C4 C3 C2 . . 121.73(13)
C4 C3 Cl1 . . 118.10(11)
C2 C3 Cl1 . . 120.17(11)
C1 C2 C3 . . 118.12(12)
C1 C2 S1 . . 117.11(11)
C3 C2 S1 . . 124.54(10)
C5 N1 C7 . . 121.69(13)
C5 N1 H1N . . 120.3(14)
C7 N1 H1N . . 118.0(14)
N1 C5 C6 . . 122.33(13)
N1 C5 C4 . . 120.40(14)
C6 C5 C4 . . 117.25(12)
C1 C6 C5 . . 121.59(13)
C1 C6 S2 . . 118.03(11)
C5 C6 S2 . . 120.17(10)
N1 C7 N2 . . 111.96(12)
N1 C7 H7A . . 109.2
N2 C7 H7A . . 109.2
N1 C7 H7B . . 109.2
N2 C7 H7B . . 109.2
H7A C7 H7B . . 107.9

loop_
_geom_bond_atom_site_label_1
_geom_bond_atom_site_label_2
_geom_bond_site_symmetry_2
_geom_bond_distance
O5 C8 . 1.2461(18)
N4 C8 . 1.3301(19)
N4 H4A . 0.85(2)
N4 H4B . 0.85(2)
C8 C9 . 1.5132(19)
C9 C9 2_655 1.519(3)
C9 H9A . 0.9700
C9 H9B . 0.9700
S1 O1 . 1.4384(11)
S1 O2 . 1.4472(11)
S1 N3 . 1.5894(13)
S1 C2 . 1.7692(14)
S2 O4 . 1.4320(12)
S2 O3 . 1.4368(12)
S2 N2 . 1.6328(13)
S2 C6 . 1.7611(14)
Cl1 C3 . 1.7415(15)
C4 C3 . 1.377(2)
C4 C5 . 1.421(2)
C4 H4 . 0.9300
N2 C7 . 1.464(2)
N2 H2 . 0.87(2)
C1 C6 . 1.3909(19)
C1 C2 . 1.3920(19)
C1 H1 . 0.9300
N3 H3A . 0.83(2)
N3 H3B . 0.85(2)
C3 C2 . 1.410(2)
N1 C5 . 1.3569(19)
N1 C7 . 1.455(2)
N1 H1N . 0.85(2)
C5 C6 . 1.411(2)
C7 H7A . 0.9700
C7 H7B . 0.9700

loop_
_geom_hbond_atom_site_label_D
_geom_hbond_atom_site_label_H
_geom_hbond_atom_site_label_A
_geom_hbond_site_symmetry_A
_geom_hbond_distance_DH
_geom_hbond_distance_HA
_geom_hbond_distance_DA
_geom_hbond_angle_DHA
N1 H1N O5 . 0.85(2) 1.99(2) 2.840(2) 172(2)
N2 H2 O2 2_655 0.87(2) 2.23(2) 3.045(2) 157(2)
N3 H3A O2 7_555 0.82(2) 2.13(2) 2.906(2) 156(2)
N3 H3B O5 5_665 0.85(2) 2.02(2) 2.861(2) 168(2)
N4 H4A O3 4_655 0.85(2) 2.35(2) 3.129(2) 153(2)
N4 H4B O1 2_665 0.85(2) 2.24(2) 3.061(2) 164(2)
